data_2007674
loop_
_publ_author_name
'Barnes, John C.  '
'Longhurst, Rayne W.'
'Weakley, Timothy J.R.'

_publ_section_title
;
 Ethylenediammonium Bis(monohydrogen oxalate) Monohydrate and Two
 Modifications of Trimethylenediammonium Bis(monohydrogen oxalate)
 Monohydrate
;
_journal_issue 9
_journal_name_full 'Acta Crystallographica Section C'
_journal_page_first 1347
_journal_page_last 1351
_journal_paper_doi 10.1107/S0108270198003734
_journal_volume 54
_journal_year 1998
_chemical_formula_iupac 'C3 H12 N2 2+ , 2C2 H O4 - , H2 O'
_chemical_formula_moiety 'C3 H12 N2, 2(C2 H O4), H2 O'
_chemical_formula_sum 'C7 H16 N2 O9'
_chemical_formula_weight 272.22
_chemical_name_systematic
;
trimethylenediammonium bis(monohydrogenoxalate) monohydrate (\b-form)
;
_space_group_IT_number 18
_symmetry_cell_setting orthorhombic
_symmetry_space_group_name_Hall 'P 2 2ab'
_symmetry_space_group_name_H-M 'P 21 21 2'
_audit_creation_method SHELXL-97
_cell_angle_alpha 90.00
_cell_angle_beta 90.00
_cell_angle_gamma 90.00
_cell_formula_units_Z 2
_cell_length_a 6.7954(8)
_cell_length_b 16.1594(13)
_cell_length_c 5.6307(10)
_cell_measurement_reflns_used 25
_cell_measurement_temperature 295(2)
_cell_measurement_theta_max 15.0
_cell_measurement_theta_min 14.0
_cell_volume 618.30(14)
_computing_cell_refinement 'CAD-4 Software'
_computing_data_collection 'CAD-4 Software (Enraf-Nonius, 1989)'
_computing_data_reduction 'XCAD4 (Harms & Wocadlo, 1996)'
_computing_molecular_graphics 'PLUTON (Spek, 1992a), PLATON (Spek, 1992b)'
_computing_structure_refinement 'SHELXL97 (Sheldrick, 1997)'
_computing_structure_solution 'SHELXS97 (Sheldrick, 1997)'
_diffrn_ambient_temperature 295(2)
_diffrn_measured_fraction_theta_full 1.000
_diffrn_measured_fraction_theta_max 1.000
_diffrn_measurement_device_type 'Enraf-Nonius CAD4'
_diffrn_measurement_method \w--2\q
_diffrn_radiation_monochromator graphite
_diffrn_radiation_source 'fine-focus sealed tube'
_diffrn_radiation_type MoK\a
_diffrn_radiation_wavelength 0.71073
_diffrn_reflns_av_R_equivalents 0.0000
_diffrn_reflns_av_sigmaI/netI 0.0224
_diffrn_reflns_limit_h_max 9
_diffrn_reflns_limit_h_min 0
_diffrn_reflns_limit_k_max 22
_diffrn_reflns_limit_k_min 0
_diffrn_reflns_limit_l_max 7
_diffrn_reflns_limit_l_min 0
_diffrn_reflns_number 1076
_diffrn_reflns_theta_full 29.95
_diffrn_reflns_theta_max 29.95
_diffrn_reflns_theta_min 2.52
_diffrn_standards_decay_% 3
_diffrn_standards_interval_time 90
_diffrn_standards_number 3
_exptl_absorpt_coefficient_mu 0.137
_exptl_absorpt_correction_type none
_exptl_crystal_colour colourless
_exptl_crystal_density_diffrn 1.462
_exptl_crystal_density_method 'not measured'
_exptl_crystal_description prism
_exptl_crystal_F_000 288
_exptl_crystal_size_max 0.50
_exptl_crystal_size_mid 0.13
_exptl_crystal_size_min 0.09
_refine_diff_density_max 0.176
_refine_diff_density_min -0.247
_refine_ls_extinction_method none
_refine_ls_goodness_of_fit_ref 1.005
_refine_ls_hydrogen_treatment refxyz
_refine_ls_matrix_type full
_refine_ls_number_parameters 107
_refine_ls_number_reflns 1076
_refine_ls_number_restraints 0
_refine_ls_restrained_S_all 1.005
_refine_ls_R_factor_all 0.0520
_refine_ls_R_factor_gt 0.0356
_refine_ls_shift/su_max 0.054
_refine_ls_shift/su_mean 0.007
_refine_ls_structure_factor_coef Fsqd
_refine_ls_weighting_details 'w = 1/[\s^2^(Fo^2^)+(0.0679P)^2^+0.0273P] where P=(Fo^2^+2Fc^2^)/3'
_refine_ls_weighting_scheme calc
_refine_ls_wR_factor_ref 0.1019
_reflns_number_gt 872
_reflns_number_total 1076
_reflns_threshold_expression I>2\s(I)
_cod_data_source_file sx1061.cif
_cod_data_source_block 2
_cod_depositor_comments
;
The following automatic conversions were performed:

'_refine_ls_weighting_scheme' value 'calc w =
1/[\s^2^(Fo^2^)+(0.0679P)^2^+0.0273P] where P=(Fo^2^+2Fc^2^)/3' was
changed to 'calc'. New tag '_refine_ls_weighting_details' was
created. The value of the new tag was set to 'w =
1/[\s^2^(Fo^2^)+(0.0679P)^2^+0.0273P] where P=(Fo^2^+2Fc^2^)/3'.

Automatic conversion script
Id: cif_fix_values 3143 2015-03-26 13:38:13Z robertas 
;
_cod_database_code 2007674

loop_
_symmetry_equiv_pos_as_xyz
'x, y, z'
'-x, -y, z'
'x+1/2, -y+1/2, -z'
'-x+1/2, y+1/2, -z'

loop_
_atom_site_label
_atom_site_fract_x
_atom_site_fract_y
_atom_site_fract_z
_atom_site_U_iso_or_equiv
_atom_site_adp_type
_atom_site_calc_flag
_atom_site_refinement_flags
_atom_site_occupancy
_atom_site_disorder_assembly
_atom_site_disorder_group
_atom_site_type_symbol
N1 .2898(3) .59389(9) .9077(3) .0387(4) Uani d . 1 . . N
H11 .343(4) .5580(16) .802(5) .058 Uiso d . 1 . . H
H12 .405(4) .6123(16) 1.026(4) .058 Uiso d . 1 . . H
H13 .239(4) .6383(17) .855(5) .058 Uiso d . 1 . . H
C2 .1393(3) .54775(12) 1.0447(4) .0408(4) Uani d . 1 . . C
H21 .212(4) .5091(16) 1.153(5) .061 Uiso d . 1 . . H
H22 .066(4) .5830(17) 1.155(5) .061 Uiso d . 1 . . H
C3 .0000 .5000 .8895(5) .0361(5) Uani d S 1 . . C
H31 .073(4) .4635(12) .774(5) .054 Uiso d . 1 . . H
O11 .1033(2) .88326(7) .7549(2) .0399(3) Uani d . 1 . . O
O12 .1766(3) .76015(8) .9027(2) .0545(5) Uani d . 1 . . O
C13 .1481(3) .80909(10) .7363(3) .0300(3) Uani d . 1 . . C
C14 .1674(3) .77075(9) .4858(3) .0306(3) Uani d . 1 . . C
O15 .1640(3) .82503(8) .3152(2) .0449(4) Uani d . 1 . . O
H151 .179(5) .7995(17) .179(5) .067 Uiso d . 1 . . H
O16 .1865(3) .69750(8) .4597(2) .0550(5) Uani d . 1 . . O
O21 .0000 .0000 .4260(3) .0432(5) Uani d S 1 . . O
H211 -.038(4) .0418(15) .515(4) .065 Uiso d . 1 . . H

loop_
_atom_site_aniso_label
_atom_site_aniso_U_11
_atom_site_aniso_U_22
_atom_site_aniso_U_33
_atom_site_aniso_U_12
_atom_site_aniso_U_13
_atom_site_aniso_U_23
N1 .0450(8) .0265(6) .0445(9) -.0035(6) -.0037(8) .0035(6)
C2 .0486(10) .0401(9) .0336(8) -.0083(8) -.0024(9) -.0020(7)
C3 .0420(13) .0337(11) .0327(12) -.0051(10) .000 .000
O11 .0666(8) .0281(5) .0248(6) .0113(6) .0002(6) -.0045(5)
O12 .1100(14) .0365(6) .0171(5) .0218(8) .0012(8) .0007(5)
C13 .0435(8) .0291(7) .0175(6) .0063(6) .0002(6) -.0020(5)
C14 .0451(9) .0293(7) .0173(6) .0077(7) -.0011(7) -.0035(6)
O15 .0825(11) .0357(6) .0166(5) .0129(7) .0019(7) -.0001(4)
O16 .1089(14) .0289(6) .0271(6) .0125(7) -.0039(9) -.0051(5)
O21 .0713(13) .0301(8) .0281(9) .0107(8) .000 .000

loop_
_atom_type_symbol
_atom_type_description
_atom_type_scat_dispersion_real
_atom_type_scat_dispersion_imag
_atom_type_scat_source
C C 0.0033 0.0016 'International Tables Vol C Tables 4.2.6.8 and 6.1.1.4'
H H 0.0000 0.0000 'International Tables Vol C Tables 4.2.6.8 and 6.1.1.4'
N N 0.0061 0.0033 'International Tables Vol C Tables 4.2.6.8 and 6.1.1.4'
O O 0.0106 0.0060 'International Tables Vol C Tables 4.2.6.8 and 6.1.1.4'

loop_
_geom_angle_atom_site_label_1
_geom_angle_atom_site_label_2
_geom_angle_atom_site_label_3
_geom_angle_site_symmetry_3
_geom_angle
_geom_angle_publ_flag
N1 C2 C3 . 112.99(17) yes
C2 C3 C2 2_565 108.8(2) yes
O12 C13 O11 . 126.12(15) yes
O12 C13 C14 . 114.85(13) yes
O11 C13 C14 . 119.01(14) yes
O16 C14 O15 . 125.22(15) yes
O16 C14 C13 . 121.08(14) yes
O15 C14 C13 . 113.69(13) yes

loop_
_geom_bond_atom_site_label_1
_geom_bond_atom_site_label_2
_geom_bond_site_symmetry_2
_geom_bond_distance
_geom_bond_publ_flag
N1 C2 . 1.482(2) yes
C2 C3 . 1.502(2) yes
C3 C2 2_565 1.502(2) yes
O11 C13 . 1.2411(19) yes
O12 C13 . 1.242(2) yes
C13 C14 . 1.546(2) yes
C14 O16 . 1.200(2) yes
C14 O15 . 1.3009(19) yes

loop_
_geom_hbond_atom_site_label_D
_geom_hbond_atom_site_label_H
_geom_hbond_atom_site_label_A
_geom_hbond_site_symmetry_A
_geom_hbond_distance_DH
_geom_hbond_distance_HA
_geom_hbond_distance_DA
_geom_hbond_angle_DHA
N1 H11 O21 3_556 0.91(3) 1.91(3) 2.806(2) 167(2)
N1 H12 O11 3_567 1.07(3) 1.83(3) 2.878(2) 166(2)
N1 H13 O12 . 0.85(3) 2.03(3) 2.795(2) 149(3)
N1 H13 O16 . 0.85(3) 2.45(3) 3.108(2) 135(2)
O15 H151 O12 1_554 0.88(3) 1.68(3) 2.5498(17) 171(3)
O21 H211 O11 2_565 0.88(3) 1.87(3) 2.7352(17) 168(2)
O21 H211 O15 2_565 0.88(3) 2.58(2) 3.1024(14) 119(2)

loop_
_geom_torsion_atom_site_label_1
_geom_torsion_atom_site_label_2
_geom_torsion_atom_site_label_3
_geom_torsion_atom_site_label_4
_geom_torsion_site_symmetry_3
_geom_torsion_site_symmetry_4
_geom_torsion
_geom_torsion_publ_flag
N1 C2 C3 C2 . 2_565 177.1(2) yes
C2 C3 C2 N1 2_565 2_565 177.1(2) ?
O11 C13 C14 O15 . . 10.3(2) yes
